data_4071198
loop_
_publ_author_name
'Bai, Tao'
'Xue, Liqin'
'Xue, Peng'
'Zhu, Jun'
'Sung, Herman Ho-Yung'
'Ma, Shengming'
'Wiliams, Ian Duncan'
'Lin, Zhenyang'
'Jia, Guochen'

_publ_section_title
;
 Insertion Reactions of Allenes with Palladium Aryl Complexes
 [PdI(Ph)(PPh3)]2and PdI(Ph)(dppe)
;
_journal_issue 11
_journal_name_full Organometallics
_journal_page_first 2614
_journal_paper_doi 10.1021/om800030a
_journal_volume 27
_journal_year 2008
_chemical_formula_sum 'C34 H30 I O2 P Pd S'
_chemical_formula_weight 766.91
_chemical_name_systematic
; 
 ? 
;
_space_group_IT_number 14
_symmetry_cell_setting monoclinic
_symmetry_space_group_name_Hall '-P 2ybc'
_symmetry_space_group_name_H-M 'P 1 21/c 1'
_atom_sites_solution_hydrogens geom
_atom_sites_solution_primary direct
_atom_sites_solution_secondary difmap
_audit_creation_method SHELXL-97
_cell_angle_alpha 90.00
_cell_angle_beta 91.454(2)
_cell_angle_gamma 90.00
_cell_formula_units_Z 8
_cell_length_a 15.5188(11)
_cell_length_b 17.4313(13)
_cell_length_c 23.4898(16)
_cell_measurement_reflns_used 4388
_cell_measurement_temperature 293(2)
_cell_measurement_theta_max 41.132
_cell_measurement_theta_min 4.674
_cell_volume 6352.2(8)
_computing_cell_refinement 'Bruker SMART'
_computing_data_collection 'Bruker SMART'
_computing_data_reduction 'Bruker SHELXTL'
_computing_molecular_graphics 'Bruker SHELXTL'
_computing_publication_material 'Bruker SHELXTL'
_computing_structure_refinement 'SHELXL-97 (Sheldrick, 1997)'
_computing_structure_solution 'SHELXS-97 (Sheldrick, 1990)'
_diffrn_ambient_temperature 293(2)
_diffrn_measured_fraction_theta_full 0.983
_diffrn_measured_fraction_theta_max 0.983
_diffrn_measurement_device_type 'CCD area detector'
_diffrn_measurement_method 'phi and omega scans'
_diffrn_radiation_monochromator graphite
_diffrn_radiation_source 'fine-focus sealed tube'
_diffrn_radiation_type MoK\a
_diffrn_radiation_wavelength 0.71073
_diffrn_reflns_av_R_equivalents 0.0869
_diffrn_reflns_av_sigmaI/netI 0.1419
_diffrn_reflns_limit_h_max 20
_diffrn_reflns_limit_h_min -19
_diffrn_reflns_limit_k_max 21
_diffrn_reflns_limit_k_min -22
_diffrn_reflns_limit_l_max 20
_diffrn_reflns_limit_l_min -30
_diffrn_reflns_number 37681
_diffrn_reflns_theta_full 27.50
_diffrn_reflns_theta_max 27.50
_diffrn_reflns_theta_min 1.31
_exptl_absorpt_coefficient_mu 1.701
_exptl_absorpt_correction_T_max 1.00000
_exptl_absorpt_correction_T_min 0.82729
_exptl_absorpt_correction_type empirical
_exptl_crystal_density_diffrn 1.604
_exptl_crystal_density_method 'not measured'
_exptl_crystal_F_000 3040
_exptl_crystal_size_max 0.289
_exptl_crystal_size_mid 0.253
_exptl_crystal_size_min 0.102
_refine_diff_density_max 0.838
_refine_diff_density_min -0.624
_refine_diff_density_rms 0.087
_refine_ls_extinction_method none
_refine_ls_goodness_of_fit_ref 1.001
_refine_ls_hydrogen_treatment constr
_refine_ls_matrix_type full
_refine_ls_number_parameters 723
_refine_ls_number_reflns 14342
_refine_ls_number_restraints 0
_refine_ls_restrained_S_all 1.001
_refine_ls_R_factor_all 0.1138
_refine_ls_R_factor_gt 0.0436
_refine_ls_shift/su_max 0.012
_refine_ls_shift/su_mean 0.002
_refine_ls_structure_factor_coef Fsqd
_refine_ls_weighting_details 'calc w=1/[\s^2^(Fo^2^)+(0.0169P)^2^+0.0000P] where P=(Fo^2^+2Fc^2^)/3'
_refine_ls_weighting_scheme calc
_refine_ls_wR_factor_gt 0.0784
_refine_ls_wR_factor_ref 0.0980
_reflns_number_gt 6446
_reflns_number_total 14342
_reflns_threshold_expression >2sigma(I)
_cod_data_source_file om800030a-file002.cif
_cod_data_source_block cd25450
_cod_depositor_comments
;
The following automatic conversions were performed:

'_symmetry_cell_setting' value 'Monoclinic' changed to 'monoclinic'
according to /home/saulius/struct/CIF-dictionaries/cif_core.dic
dictionary named 'cif_core.dic' version 2.4.1 from 2010-06-29.

Automatic conversion script
Id: cif_fix_values 1715 2011-07-08 13:25:40Z adriana 
;
_cod_original_sg_symbol_H-M P2(1)/c
_cod_database_code 4071198

loop_
_symmetry_equiv_pos_as_xyz
'x, y, z'
'-x, y+1/2, -z+1/2'
'-x, -y, -z'
'x, -y-1/2, z-1/2'

loop_
_atom_site_label
_atom_site_type_symbol
_atom_site_fract_x
_atom_site_fract_y
_atom_site_fract_z
_atom_site_U_iso_or_equiv
_atom_site_adp_type
_atom_site_occupancy
_atom_site_symmetry_multiplicity
_atom_site_calc_flag
_atom_site_refinement_flags
Pd1 Pd 1.06607(3) 0.19673(2) 0.666269(17) 0.04361(12) Uani 1 1 d .
Pd2 Pd 0.46662(3) 0.27463(2) 0.027196(18) 0.04378(12) Uani 1 1 d .
I1 I 1.13840(3) 0.08325(2) 0.723605(18) 0.06551(14) Uani 1 1 d .
I2 I 0.35841(3) 0.36580(2) -0.028287(19) 0.07380(15) Uani 1 1 d .
P1 P 0.98984(9) 0.25514(8) 0.73619(6) 0.0464(4) Uani 1 1 d .
P2 P 0.54244(9) 0.23283(8) -0.04861(6) 0.0438(4) Uani 1 1 d .
S1 S 1.12071(10) 0.34302(9) 0.59522(7) 0.0552(4) Uani 1 1 d .
S2 S 0.47371(11) 0.11676(8) 0.09433(7) 0.0590(4) Uani 1 1 d .
O1 O 1.0922(3) 0.4108(2) 0.62323(17) 0.0790(13) Uani 1 1 d .
O2 O 1.2024(2) 0.3109(2) 0.61173(17) 0.0770(13) Uani 1 1 d .
O3 O 0.5362(3) 0.0633(2) 0.0761(2) 0.1038(17) Uani 1 1 d .
O4 O 0.3910(3) 0.1187(2) 0.06589(17) 0.0857(14) Uani 1 1 d .
C1 C 1.1211(3) 0.1573(3) 0.5804(2) 0.0457(14) Uani 1 1 d .
H1 H 1.1719 0.1876 0.5707 0.055 Uiso 1 1 calc R
C2 C 1.0464(3) 0.2002(3) 0.5737(2) 0.0425(13) Uani 1 1 d .
C3 C 1.0400(3) 0.2733(3) 0.60054(19) 0.0409(13) Uani 1 1 d .
H3 H 0.9814 0.2943 0.6004 0.049 Uiso 1 1 calc R
C4 C 1.1299(3) 0.0766(3) 0.5613(2) 0.0634(17) Uani 1 1 d .
H4A H 1.0742 0.0526 0.5600 0.095 Uiso 1 1 calc R
H4B H 1.1672 0.0493 0.5876 0.095 Uiso 1 1 calc R
H4C H 1.1540 0.0756 0.5241 0.095 Uiso 1 1 calc R
C5 C 0.9658(4) 0.1661(3) 0.5470(2) 0.0428(14) Uani 1 1 d .
C6 C 0.9588(4) 0.1600(4) 0.4892(3) 0.080(2) Uani 1 1 d .
H6 H 1.0041 0.1757 0.4668 0.096 Uiso 1 1 calc R
C7 C 0.8864(6) 0.1312(5) 0.4644(3) 0.106(3) Uani 1 1 d .
H7 H 0.8832 0.1259 0.4250 0.127 Uiso 1 1 calc R
C8 C 0.8194(5) 0.1102(4) 0.4951(4) 0.082(2) Uani 1 1 d .
H8 H 0.7695 0.0918 0.4771 0.099 Uiso 1 1 calc R
C9 C 0.8243(5) 0.1156(4) 0.5520(4) 0.102(3) Uani 1 1 d .
H9 H 0.7781 0.0999 0.5736 0.122 Uiso 1 1 calc R
C10 C 0.8983(4) 0.1447(4) 0.5787(3) 0.085(2) Uani 1 1 d .
H10 H 0.9014 0.1493 0.6181 0.102 Uiso 1 1 calc R
C11 C 1.1190(4) 0.3599(3) 0.5221(3) 0.0528(15) Uani 1 1 d .
C12 C 1.1776(5) 0.3271(4) 0.4885(3) 0.082(2) Uani 1 1 d .
H12 H 1.2230 0.2990 0.5045 0.098 Uiso 1 1 calc R
C13 C 1.1701(7) 0.3354(6) 0.4299(5) 0.129(4) Uani 1 1 d .
H13 H 1.2105 0.3131 0.4065 0.155 Uiso 1 1 calc R
C14 C 1.1042(9) 0.3757(7) 0.4071(5) 0.147(7) Uani 1 1 d .
H14 H 1.0990 0.3803 0.3677 0.177 Uiso 1 1 calc R
C15 C 1.0465(7) 0.4092(6) 0.4392(5) 0.121(4) Uani 1 1 d .
H15 H 1.0021 0.4381 0.4226 0.145 Uiso 1 1 calc R
C16 C 1.0528(5) 0.4010(4) 0.4973(3) 0.082(2) Uani 1 1 d .
H16 H 1.0117 0.4236 0.5201 0.098 Uiso 1 1 calc R
C17 C 0.9014(3) 0.3123(3) 0.7074(2) 0.0427(13) Uani 1 1 d .
C18 C 0.8193(4) 0.2816(3) 0.7025(2) 0.0635(17) Uani 1 1 d .
H18 H 0.8089 0.2325 0.7162 0.076 Uiso 1 1 calc R
C19 C 0.7530(4) 0.3228(4) 0.6778(3) 0.079(2) Uani 1 1 d .
H19 H 0.6982 0.3014 0.6751 0.095 Uiso 1 1 calc R
C20 C 0.7666(5) 0.3955(4) 0.6570(3) 0.079(2) Uani 1 1 d .
H20 H 0.7217 0.4230 0.6398 0.095 Uiso 1 1 calc R
C21 C 0.8475(5) 0.4265(4) 0.6620(3) 0.0717(19) Uani 1 1 d .
H21 H 0.8574 0.4760 0.6489 0.086 Uiso 1 1 calc R
C22 C 0.9139(4) 0.3851(3) 0.6863(2) 0.0617(17) Uani 1 1 d .
H22 H 0.9688 0.4066 0.6885 0.074 Uiso 1 1 calc R
C23 C 1.0490(4) 0.3181(3) 0.7841(2) 0.0551(16) Uani 1 1 d .
C24 C 1.1314(4) 0.2971(3) 0.8008(3) 0.0678(18) Uani 1 1 d .
H24 H 1.1568 0.2538 0.7852 0.081 Uiso 1 1 calc R
C25 C 1.1766(4) 0.3411(5) 0.8411(3) 0.085(2) Uani 1 1 d .
H25 H 1.2323 0.3270 0.8522 0.103 Uiso 1 1 calc R
C26 C 1.1406(6) 0.4039(5) 0.8643(3) 0.098(3) Uani 1 1 d .
H26 H 1.1712 0.4323 0.8916 0.118 Uiso 1 1 calc R
C27 C 1.0596(6) 0.4258(4) 0.8479(3) 0.098(3) Uani 1 1 d .
H27 H 1.0354 0.4698 0.8631 0.118 Uiso 1 1 calc R
C28 C 1.0135(4) 0.3826(4) 0.8088(3) 0.080(2) Uani 1 1 d .
H28 H 0.9574 0.3969 0.7988 0.095 Uiso 1 1 calc R
C29 C 0.9342(3) 0.1874(3) 0.7816(2) 0.0488(15) Uani 1 1 d .
C30 C 0.9039(4) 0.2104(4) 0.8337(3) 0.075(2) Uani 1 1 d .
H30 H 0.9159 0.2595 0.8472 0.091 Uiso 1 1 calc R
C31 C 0.8557(5) 0.1604(5) 0.8657(3) 0.097(3) Uani 1 1 d .
H31 H 0.8346 0.1761 0.9005 0.117 Uiso 1 1 calc R
C32 C 0.8388(5) 0.0875(5) 0.8459(4) 0.096(3) Uani 1 1 d .
H32 H 0.8061 0.0543 0.8675 0.115 Uiso 1 1 calc R
C33 C 0.8698(4) 0.0629(4) 0.7944(3) 0.078(2) Uani 1 1 d .
H33 H 0.8597 0.0132 0.7815 0.094 Uiso 1 1 calc R
C34 C 0.9162(4) 0.1146(4) 0.7627(3) 0.0642(18) Uani 1 1 d .
H34 H 0.9359 0.0995 0.7273 0.077 Uiso 1 1 calc R
C35 C 0.3997(4) 0.2880(3) 0.1138(2) 0.0473(14) Uani 1 1 d .
H35 H 0.3671 0.2413 0.1222 0.057 Uiso 1 1 calc R
C36 C 0.4868(3) 0.2737(3) 0.1196(2) 0.0436(14) Uani 1 1 d .
C37 C 0.5220(3) 0.2079(3) 0.0917(2) 0.0436(14) Uani 1 1 d .
H37 H 0.5852 0.2067 0.0917 0.052 Uiso 1 1 calc R
C38 C 0.3543(4) 0.3569(3) 0.1373(2) 0.0657(17) Uani 1 1 d .
H38A H 0.3187 0.3413 0.1680 0.099 Uiso 1 1 calc R
H38B H 0.3190 0.3800 0.1078 0.099 Uiso 1 1 calc R
H38C H 0.3962 0.3934 0.1510 0.099 Uiso 1 1 calc R
C39 C 0.5480(3) 0.3292(3) 0.1475(2) 0.0461(14) Uani 1 1 d .
C40 C 0.5778(5) 0.3164(4) 0.2024(3) 0.082(2) Uani 1 1 d .
H40 H 0.5572 0.2751 0.2231 0.098 Uiso 1 1 calc R
C41 C 0.6386(6) 0.3655(5) 0.2266(3) 0.108(3) Uani 1 1 d .
H41 H 0.6586 0.3562 0.2636 0.130 Uiso 1 1 calc R
C42 C 0.6693(5) 0.4258(5) 0.1984(4) 0.107(3) Uani 1 1 d .
H42 H 0.7111 0.4572 0.2153 0.128 Uiso 1 1 calc R
C43 C 0.6394(5) 0.4408(4) 0.1451(4) 0.094(2) Uani 1 1 d .
H43 H 0.6592 0.4836 0.1257 0.113 Uiso 1 1 calc R
C44 C 0.5786(4) 0.3922(4) 0.1189(3) 0.077(2) Uani 1 1 d .
H44 H 0.5587 0.4025 0.0820 0.093 Uiso 1 1 calc R
C45 C 0.4561(4) 0.1033(3) 0.1668(3) 0.0541(16) Uani 1 1 d .
C46 C 0.3771(5) 0.1192(4) 0.1877(3) 0.089(2) Uani 1 1 d .
H46 H 0.3321 0.1330 0.1628 0.107 Uiso 1 1 calc R
C47 C 0.3632(9) 0.1152(6) 0.2447(5) 0.155(5) Uani 1 1 d .
H47 H 0.3088 0.1243 0.2591 0.186 Uiso 1 1 calc R
C48 C 0.4288(11) 0.0980(8) 0.2786(6) 0.170(8) Uani 1 1 d .
H48 H 0.4202 0.1004 0.3176 0.203 Uiso 1 1 calc R
C49 C 0.5080(8) 0.0772(8) 0.2614(6) 0.184(8) Uani 1 1 d .
H49 H 0.5516 0.0624 0.2871 0.221 Uiso 1 1 calc R
C50 C 0.5205(5) 0.0795(5) 0.2010(4) 0.116(3) Uani 1 1 d .
H50 H 0.5728 0.0646 0.1860 0.139 Uiso 1 1 calc R
C51 C 0.6314(3) 0.1669(3) -0.0309(2) 0.0435(14) Uani 1 1 d .
C52 C 0.7019(4) 0.1969(3) -0.0002(2) 0.0545(15) Uani 1 1 d .
H52 H 0.7021 0.2486 0.0095 0.065 Uiso 1 1 calc R
C53 C 0.7716(4) 0.1516(4) 0.0160(3) 0.0633(17) Uani 1 1 d .
H53 H 0.8183 0.1727 0.0359 0.076 Uiso 1 1 calc R
C54 C 0.7708(4) 0.0760(4) 0.0026(3) 0.0648(18) Uani 1 1 d .
H54 H 0.8170 0.0450 0.0137 0.078 Uiso 1 1 calc R
C55 C 0.7020(4) 0.0447(3) -0.0276(2) 0.0614(17) Uani 1 1 d .
H55 H 0.7021 -0.0073 -0.0364 0.074 Uiso 1 1 calc R
C56 C 0.6319(4) 0.0903(3) -0.0450(2) 0.0533(15) Uani 1 1 d .
H56 H 0.5862 0.0690 -0.0660 0.064 Uiso 1 1 calc R
C57 C 0.4707(3) 0.1850(3) -0.0994(2) 0.0489(15) Uani 1 1 d .
C58 C 0.4590(4) 0.2115(4) -0.1538(3) 0.088(2) Uani 1 1 d .
H58 H 0.4919 0.2520 -0.1671 0.105 Uiso 1 1 calc R
C59 C 0.3954(5) 0.1760(5) -0.1898(3) 0.112(3) Uani 1 1 d .
H59 H 0.3843 0.1952 -0.2261 0.135 Uiso 1 1 calc R
C60 C 0.3509(5) 0.1141(5) -0.1713(4) 0.098(3) Uani 1 1 d .
H60 H 0.3125 0.0888 -0.1958 0.117 Uiso 1 1 calc R
C61 C 0.3623(4) 0.0897(4) -0.1179(4) 0.082(2) Uani 1 1 d .
H61 H 0.3299 0.0487 -0.1049 0.099 Uiso 1 1 calc R
C62 C 0.4229(4) 0.1252(3) -0.0810(3) 0.0636(18) Uani 1 1 d .
H62 H 0.4302 0.1076 -0.0438 0.076 Uiso 1 1 calc R
C63 C 0.5989(4) 0.3078(3) -0.0866(2) 0.0484(14) Uani 1 1 d .
C64 C 0.6571(4) 0.2885(4) -0.1285(3) 0.0685(18) Uani 1 1 d .
H64 H 0.6656 0.2373 -0.1378 0.082 Uiso 1 1 calc R
C65 C 0.7027(4) 0.3449(5) -0.1566(3) 0.081(2) Uani 1 1 d .
H65 H 0.7398 0.3315 -0.1855 0.098 Uiso 1 1 calc R
C66 C 0.6929(5) 0.4196(5) -0.1419(3) 0.092(3) Uani 1 1 d .
H66 H 0.7244 0.4572 -0.1603 0.110 Uiso 1 1 calc R
C67 C 0.6358(5) 0.4406(4) -0.0993(3) 0.079(2) Uani 1 1 d .
H67 H 0.6286 0.4919 -0.0897 0.095 Uiso 1 1 calc R
C68 C 0.5905(4) 0.3843(3) -0.0717(3) 0.0593(17) Uani 1 1 d .
H68 H 0.5539 0.3979 -0.0426 0.071 Uiso 1 1 calc R

loop_
_atom_site_aniso_label
_atom_site_aniso_U_11
_atom_site_aniso_U_22
_atom_site_aniso_U_33
_atom_site_aniso_U_23
_atom_site_aniso_U_13
_atom_site_aniso_U_12
Pd1 0.0416(3) 0.0481(3) 0.0410(3) 0.0025(2) -0.0011(2) 0.0031(2)
Pd2 0.0457(3) 0.0399(2) 0.0455(3) 0.0012(2) -0.0047(2) 0.0014(2)
I1 0.0588(3) 0.0722(3) 0.0653(3) 0.0166(2) -0.0021(2) 0.0151(2)
I2 0.0672(3) 0.0848(3) 0.0687(3) 0.0113(2) -0.0137(2) 0.0221(3)
P1 0.0445(9) 0.0546(10) 0.0400(9) 0.0023(7) -0.0003(7) 0.0045(7)
P2 0.0496(9) 0.0396(8) 0.0418(9) -0.0009(7) -0.0052(7) -0.0030(7)
S1 0.0583(11) 0.0532(10) 0.0542(10) -0.0039(8) 0.0016(8) -0.0148(8)
S2 0.0803(12) 0.0398(9) 0.0570(11) 0.0047(8) 0.0038(9) 0.0002(8)
O1 0.095(3) 0.063(3) 0.079(3) -0.020(2) 0.015(3) -0.021(2)
O2 0.048(3) 0.088(3) 0.093(3) 0.011(3) -0.021(2) -0.015(2)
O3 0.145(4) 0.040(3) 0.130(4) 0.004(3) 0.074(3) 0.022(3)
O4 0.111(4) 0.073(3) 0.071(3) 0.013(2) -0.041(3) -0.037(3)
C1 0.042(3) 0.059(4) 0.036(3) 0.004(3) 0.008(3) -0.001(3)
C2 0.045(3) 0.048(3) 0.035(3) 0.007(3) 0.008(3) -0.001(3)
C3 0.040(3) 0.049(3) 0.033(3) -0.007(3) 0.002(3) -0.007(3)
C4 0.060(4) 0.063(4) 0.068(4) -0.011(3) 0.001(3) 0.006(3)
C5 0.053(4) 0.036(3) 0.039(4) -0.001(3) -0.004(3) 0.007(3)
C6 0.069(5) 0.124(6) 0.048(5) -0.006(4) -0.007(4) -0.036(4)
C7 0.120(8) 0.138(8) 0.058(5) -0.006(5) -0.016(5) -0.027(6)
C8 0.064(5) 0.070(5) 0.111(7) -0.012(5) -0.042(5) 0.004(4)
C9 0.069(5) 0.144(7) 0.093(7) 0.007(6) -0.002(5) -0.035(5)
C10 0.053(4) 0.151(7) 0.051(4) -0.008(4) 0.003(4) -0.031(5)
C11 0.050(4) 0.054(4) 0.055(4) 0.001(3) 0.008(3) -0.015(3)
C12 0.091(6) 0.083(5) 0.072(5) -0.001(4) 0.017(5) -0.020(4)
C13 0.176(12) 0.115(9) 0.100(10) -0.030(7) 0.084(8) -0.064(8)
C14 0.238(19) 0.132(12) 0.070(8) 0.008(7) -0.019(9) -0.089(12)
C15 0.148(10) 0.105(8) 0.106(9) 0.043(7) -0.053(7) -0.053(7)
C16 0.088(6) 0.081(5) 0.076(6) 0.022(4) -0.008(5) -0.017(4)
C17 0.049(4) 0.046(4) 0.033(3) -0.004(3) 0.003(3) 0.007(3)
C18 0.057(4) 0.066(4) 0.066(5) 0.012(3) -0.017(4) 0.008(4)
C19 0.049(4) 0.095(6) 0.092(6) 0.022(5) -0.009(4) 0.001(4)
C20 0.088(6) 0.095(6) 0.054(5) 0.014(4) -0.010(4) 0.031(5)
C21 0.084(5) 0.063(5) 0.067(5) 0.001(4) -0.004(4) 0.015(4)
C22 0.061(4) 0.055(4) 0.070(5) -0.009(3) 0.002(4) 0.006(3)
C23 0.055(4) 0.070(4) 0.039(4) -0.001(3) -0.010(3) 0.004(3)
C24 0.063(5) 0.081(5) 0.059(4) -0.010(4) -0.009(4) 0.000(4)
C25 0.067(5) 0.125(7) 0.064(5) 0.006(5) -0.021(4) -0.010(5)
C26 0.115(8) 0.113(7) 0.066(6) -0.029(5) -0.020(5) -0.027(6)
C27 0.117(7) 0.105(6) 0.072(6) -0.035(5) -0.019(5) 0.013(6)
C28 0.074(5) 0.100(6) 0.065(5) -0.017(4) -0.012(4) 0.002(4)
C29 0.048(4) 0.053(4) 0.046(4) 0.016(3) 0.005(3) 0.015(3)
C30 0.079(5) 0.087(5) 0.062(5) 0.022(4) 0.026(4) 0.020(4)
C31 0.092(6) 0.125(7) 0.077(6) 0.039(6) 0.033(5) 0.045(6)
C32 0.068(5) 0.109(7) 0.111(7) 0.065(6) 0.028(5) 0.022(5)
C33 0.058(5) 0.079(5) 0.098(6) 0.029(5) 0.004(4) 0.011(4)
C34 0.047(4) 0.079(5) 0.067(5) 0.020(4) 0.003(3) 0.001(3)
C35 0.058(4) 0.037(3) 0.047(4) 0.009(3) 0.009(3) 0.002(3)
C36 0.049(4) 0.045(3) 0.038(3) 0.003(3) 0.012(3) 0.006(3)
C37 0.054(4) 0.038(3) 0.038(3) 0.000(3) -0.003(3) 0.007(3)
C38 0.063(4) 0.061(4) 0.073(5) 0.003(3) 0.004(4) 0.009(3)
C39 0.050(4) 0.038(3) 0.050(4) -0.011(3) -0.002(3) 0.008(3)
C40 0.105(6) 0.074(5) 0.065(5) 0.006(4) -0.023(4) -0.001(4)
C41 0.135(8) 0.094(7) 0.092(7) -0.011(5) -0.064(6) 0.009(6)
C42 0.095(7) 0.080(6) 0.144(9) -0.043(6) -0.040(6) 0.004(5)
C43 0.083(6) 0.090(6) 0.111(7) -0.026(5) 0.014(5) -0.029(5)
C44 0.098(6) 0.071(5) 0.063(5) -0.010(4) 0.003(4) -0.034(4)
C45 0.054(4) 0.048(4) 0.061(4) 0.010(3) -0.001(4) -0.010(3)
C46 0.110(7) 0.072(5) 0.087(6) 0.020(4) 0.032(5) -0.002(4)
C47 0.224(16) 0.120(8) 0.125(11) 0.000(8) 0.086(10) -0.006(9)
C48 0.29(2) 0.140(11) 0.076(9) -0.008(7) 0.005(11) -0.124(15)
C49 0.197(13) 0.222(13) 0.128(12) 0.103(10) -0.106(10) -0.140(12)
C50 0.079(6) 0.153(8) 0.115(8) 0.058(6) -0.022(6) -0.044(5)
C51 0.048(4) 0.045(3) 0.038(3) 0.001(3) 0.006(3) 0.002(3)
C52 0.064(4) 0.050(4) 0.049(4) -0.001(3) -0.007(3) -0.006(3)
C53 0.054(4) 0.066(5) 0.069(5) 0.004(4) -0.012(3) 0.002(4)
C54 0.047(4) 0.069(5) 0.078(5) 0.007(4) -0.004(4) 0.004(4)
C55 0.066(4) 0.047(4) 0.072(5) 0.003(3) 0.009(4) 0.011(3)
C56 0.048(4) 0.049(4) 0.062(4) -0.007(3) -0.004(3) -0.006(3)
C57 0.050(4) 0.043(4) 0.054(4) -0.007(3) -0.008(3) -0.001(3)
C58 0.098(6) 0.106(6) 0.058(5) 0.006(4) -0.024(4) -0.038(4)
C59 0.131(8) 0.133(8) 0.070(6) 0.006(5) -0.052(5) -0.021(6)
C60 0.082(6) 0.099(7) 0.110(7) -0.031(6) -0.034(6) -0.016(5)
C61 0.063(5) 0.071(5) 0.112(7) -0.015(5) -0.022(5) -0.019(4)
C62 0.071(5) 0.052(4) 0.067(5) -0.003(3) -0.015(4) -0.012(3)
C63 0.054(4) 0.050(4) 0.041(4) 0.007(3) -0.007(3) 0.002(3)
C64 0.068(5) 0.072(5) 0.065(5) 0.010(4) 0.005(4) -0.003(4)
C65 0.063(5) 0.114(6) 0.067(5) 0.025(5) 0.001(4) -0.009(5)
C66 0.081(6) 0.112(7) 0.083(6) 0.045(5) -0.017(5) -0.040(5)
C67 0.082(5) 0.062(5) 0.092(6) 0.027(4) -0.028(5) -0.021(4)
C68 0.062(4) 0.049(4) 0.066(4) 0.010(3) -0.012(3) -0.012(3)

loop_
_atom_type_symbol
_atom_type_description
_atom_type_scat_dispersion_real
_atom_type_scat_dispersion_imag
_atom_type_scat_source
C C 0.0033 0.0016 'International Tables Vol C Tables 4.2.6.8 and 6.1.1.4'
H H 0.0000 0.0000 'International Tables Vol C Tables 4.2.6.8 and 6.1.1.4'
O O 0.0106 0.0060 'International Tables Vol C Tables 4.2.6.8 and 6.1.1.4'
P P 0.1023 0.0942 'International Tables Vol C Tables 4.2.6.8 and 6.1.1.4'
S S 0.1246 0.1234 'International Tables Vol C Tables 4.2.6.8 and 6.1.1.4'
Pd Pd -0.9988 1.0072 'International Tables Vol C Tables 4.2.6.8 and 6.1.1.4'
I I -0.4742 1.8119 'International Tables Vol C Tables 4.2.6.8 and 6.1.1.4'

loop_
_geom_angle_atom_site_label_1
_geom_angle_atom_site_label_2
_geom_angle_atom_site_label_3
_geom_angle
C3 Pd1 C2 39.00(16)
C3 Pd1 P1 98.81(14)
C2 Pd1 P1 129.74(14)
C3 Pd1 C1 67.15(18)
C2 Pd1 C1 35.70(16)
P1 Pd1 C1 165.21(13)
C3 Pd1 I1 159.88(14)
C2 Pd1 I1 125.22(14)
P1 Pd1 I1 100.89(4)
C1 Pd1 I1 93.49(13)
C37 Pd2 C36 39.28(17)
C37 Pd2 P2 100.26(14)
C36 Pd2 P2 135.25(14)
C37 Pd2 C35 66.63(18)
C36 Pd2 C35 35.45(16)
P2 Pd2 C35 165.74(13)
C37 Pd2 I2 160.97(14)
C36 Pd2 I2 124.72(14)
P2 Pd2 I2 98.14(4)
C35 Pd2 I2 94.55(13)
C23 P1 C17 105.5(3)
C23 P1 C29 105.6(3)
C17 P1 C29 102.1(2)
C23 P1 Pd1 117.0(2)
C17 P1 Pd1 112.15(17)
C29 P1 Pd1 113.1(2)
C57 P2 C63 107.7(3)
C57 P2 C51 107.8(2)
C63 P2 C51 101.1(2)
C57 P2 Pd2 109.88(19)
C63 P2 Pd2 114.7(2)
C51 P2 Pd2 115.05(17)
O1 S1 O2 118.8(3)
O1 S1 C11 108.5(3)
O2 S1 C11 108.9(3)
O1 S1 C3 108.1(2)
O2 S1 C3 109.8(2)
C11 S1 C3 101.2(2)
O3 S2 O4 119.1(3)
O3 S2 C45 109.3(3)
O4 S2 C45 107.3(3)
O3 S2 C37 106.7(3)
O4 S2 C37 109.9(2)
C45 S2 C37 103.5(2)
C2 C1 C4 124.0(5)
C2 C1 Pd1 67.2(3)
C4 C1 Pd1 125.7(4)
C2 C1 H1 111.1
C4 C1 H1 111.1
Pd1 C1 H1 111.1
C1 C2 C3 119.9(5)
C1 C2 C5 121.3(5)
C3 C2 C5 118.0(4)
C1 C2 Pd1 77.1(3)
C3 C2 Pd1 66.1(3)
C5 C2 Pd1 119.8(3)
C2 C3 S1 122.0(4)
C2 C3 Pd1 74.9(3)
S1 C3 Pd1 111.9(2)
C2 C3 H3 114.0
S1 C3 H3 114.0
Pd1 C3 H3 114.0
C1 C4 H4A 109.5
C1 C4 H4B 109.5
H4A C4 H4B 109.5
C1 C4 H4C 109.5
H4A C4 H4C 109.5
H4B C4 H4C 109.5
C10 C5 C6 118.9(6)
C10 C5 C2 121.7(5)
C6 C5 C2 119.4(5)
C7 C6 C5 120.2(7)
C7 C6 H6 119.9
C5 C6 H6 119.9
C8 C7 C6 121.5(7)
C8 C7 H7 119.3
C6 C7 H7 119.3
C7 C8 C9 119.7(7)
C7 C8 H8 120.2
C9 C8 H8 120.2
C8 C9 C10 120.1(7)
C8 C9 H9 119.9
C10 C9 H9 119.9
C5 C10 C9 119.6(6)
C5 C10 H10 120.2
C9 C10 H10 120.2
C12 C11 C16 118.9(7)
C12 C11 S1 120.9(6)
C16 C11 S1 120.0(6)
C11 C12 C13 119.9(8)
C11 C12 H12 120.1
C13 C12 H12 120.1
C14 C13 C12 119.6(12)
C14 C13 H13 120.2
C12 C13 H13 120.2
C15 C14 C13 121.7(15)
C15 C14 H14 119.1
C13 C14 H14 119.1
C14 C15 C16 119.2(12)
C14 C15 H15 120.4
C16 C15 H15 120.4
C11 C16 C15 120.7(8)
C11 C16 H16 119.7
C15 C16 H16 119.7
C22 C17 C18 117.7(5)
C22 C17 P1 121.8(5)
C18 C17 P1 120.3(4)
C19 C18 C17 120.8(6)
C19 C18 H18 119.6
C17 C18 H18 119.6
C18 C19 C20 120.8(6)
C18 C19 H19 119.6
C20 C19 H19 119.6
C21 C20 C19 118.8(6)
C21 C20 H20 120.6
C19 C20 H20 120.6
C20 C21 C22 120.4(6)
C20 C21 H21 119.8
C22 C21 H21 119.8
C21 C22 C17 121.5(6)
C21 C22 H22 119.2
C17 C22 H22 119.2
C24 C23 C28 118.2(6)
C24 C23 P1 118.0(5)
C28 C23 P1 123.5(5)
C23 C24 C25 119.7(6)
C23 C24 H24 120.2
C25 C24 H24 120.2
C26 C25 C24 120.9(7)
C26 C25 H25 119.5
C24 C25 H25 119.5
C25 C26 C27 120.1(7)
C25 C26 H26 120.0
C27 C26 H26 120.0
C26 C27 C28 119.9(7)
C26 C27 H27 120.1
C28 C27 H27 120.1
C27 C28 C23 121.2(7)
C27 C28 H28 119.4
C23 C28 H28 119.4
C34 C29 C30 118.9(6)
C34 C29 P1 120.4(5)
C30 C29 P1 120.5(5)
C29 C30 C31 120.0(7)
C29 C30 H30 120.0
C31 C30 H30 120.0
C32 C31 C30 120.0(7)
C32 C31 H31 120.0
C30 C31 H31 120.0
C31 C32 C33 120.9(7)
C31 C32 H32 119.5
C33 C32 H32 119.5
C32 C33 C34 117.9(7)
C32 C33 H33 121.1
C34 C33 H33 121.1
C29 C34 C33 122.2(6)
C29 C34 H34 118.9
C33 C34 H34 118.9
C36 C35 C38 125.1(5)
C36 C35 Pd2 67.0(3)
C38 C35 Pd2 128.8(3)
C36 C35 H35 109.8
C38 C35 H35 109.8
Pd2 C35 H35 109.8
C35 C36 C37 118.9(5)
C35 C36 C39 122.5(5)
C37 C36 C39 118.1(5)
C35 C36 Pd2 77.5(3)
C37 C36 Pd2 66.3(3)
C39 C36 Pd2 120.2(4)
C36 C37 S2 122.5(4)
C36 C37 Pd2 74.4(3)
S2 C37 Pd2 111.3(3)
C36 C37 H37 114.1
S2 C37 H37 114.1
Pd2 C37 H37 114.1
C35 C38 H38A 109.5
C35 C38 H38B 109.5
H38A C38 H38B 109.5
C35 C38 H38C 109.5
H38A C38 H38C 109.5
H38B C38 H38C 109.5
C40 C39 C44 118.3(6)
C40 C39 C36 120.0(6)
C44 C39 C36 121.7(5)
C39 C40 C41 119.6(7)
C39 C40 H40 120.2
C41 C40 H40 120.2
C42 C41 C40 122.0(8)
C42 C41 H41 119.0
C40 C41 H41 119.0
C41 C42 C43 119.5(8)
C41 C42 H42 120.2
C43 C42 H42 120.2
C42 C43 C44 120.2(8)
C42 C43 H43 119.9
C44 C43 H43 119.9
C39 C44 C43 120.3(7)
C39 C44 H44 119.8
C43 C44 H44 119.8
C50 C45 C46 121.0(7)
C50 C45 S2 119.7(6)
C46 C45 S2 119.3(6)
C45 C46 C47 120.7(9)
C45 C46 H46 119.7
C47 C46 H46 119.7
C48 C47 C46 117.9(14)
C48 C47 H47 121.0
C46 C47 H47 121.0
C47 C48 C49 125.3(16)
C47 C48 H48 117.3
C49 C48 H48 117.3
C48 C49 C50 115.6(13)
C48 C49 H49 122.2
C50 C49 H49 122.2
C45 C50 C49 119.0(9)
C45 C50 H50 120.5
C49 C50 H50 120.5
C56 C51 C52 118.6(5)
C56 C51 P2 124.3(4)
C52 C51 P2 117.2(4)
C53 C52 C51 121.6(5)
C53 C52 H52 119.2
C51 C52 H52 119.2
C54 C53 C52 119.2(6)
C54 C53 H53 120.4
C52 C53 H53 120.4
C53 C54 C55 120.5(6)
C53 C54 H54 119.8
C55 C54 H54 119.8
C54 C55 C56 120.7(5)
C54 C55 H55 119.6
C56 C55 H55 119.6
C51 C56 C55 119.4(5)
C51 C56 H56 120.3
C55 C56 H56 120.3
C62 C57 C58 119.8(5)
C62 C57 P2 118.5(5)
C58 C57 P2 121.5(5)
C57 C58 C59 118.7(6)
C57 C58 H58 120.7
C59 C58 H58 120.7
C60 C59 C58 120.4(7)
C60 C59 H59 119.8
C58 C59 H59 119.8
C61 C60 C59 119.9(7)
C61 C60 H60 120.1
C59 C60 H60 120.1
C60 C61 C62 120.7(7)
C60 C61 H61 119.7
C62 C61 H61 119.7
C57 C62 C61 120.4(6)
C57 C62 H62 119.8
C61 C62 H62 119.8
C68 C63 C64 118.5(5)
C68 C63 P2 121.2(5)
C64 C63 P2 120.1(5)
C65 C64 C63 120.8(6)
C65 C64 H64 119.6
C63 C64 H64 119.6
C66 C65 C64 119.8(7)
C66 C65 H65 120.1
C64 C65 H65 120.1
C65 C66 C67 120.6(7)
C65 C66 H66 119.7
C67 C66 H66 119.7
C68 C67 C66 119.3(7)
C68 C67 H67 120.4
C66 C67 H67 120.4
C67 C68 C63 120.9(6)
C67 C68 H68 119.5
C63 C68 H68 119.5

loop_
_geom_bond_atom_site_label_1
_geom_bond_atom_site_label_2
_geom_bond_distance
Pd1 C3 2.073(5)
Pd1 C2 2.189(5)
Pd1 P1 2.2875(15)
Pd1 C1 2.314(5)
Pd1 I1 2.6287(6)
Pd2 C37 2.079(5)
Pd2 C36 2.186(5)
Pd2 P2 2.2787(15)
Pd2 C35 2.318(5)
Pd2 I2 2.6331(6)
P1 C23 1.806(6)
P1 C17 1.813(5)
P1 C29 1.822(6)
P2 C57 1.814(5)
P2 C63 1.820(5)
P2 C51 1.836(5)
S1 O1 1.428(4)
S1 O2 1.430(4)
S1 C11 1.742(6)
S1 C3 1.752(5)
S2 O3 1.420(4)
S2 O4 1.432(4)
S2 C45 1.746(6)
S2 C37 1.758(5)
C1 C2 1.386(6)
C1 C4 1.485(6)
C1 H1 0.9800
C2 C3 1.427(6)
C2 C5 1.506(7)
C3 H3 0.9800
C4 H4A 0.9600
C4 H4B 0.9600
C4 H4C 0.9600
C5 C10 1.354(7)
C5 C6 1.362(7)
C6 C7 1.349(8)
C6 H6 0.9300
C7 C8 1.331(9)
C7 H7 0.9300
C8 C9 1.340(9)
C8 H8 0.9300
C9 C10 1.391(8)
C9 H9 0.9300
C10 H10 0.9300
C11 C12 1.347(8)
C11 C16 1.371(8)
C12 C13 1.386(11)
C12 H12 0.9300
C13 C14 1.340(13)
C13 H13 0.9300
C14 C15 1.321(13)
C14 H14 0.9300
C15 C16 1.374(10)
C15 H15 0.9300
C16 H16 0.9300
C17 C22 1.377(7)
C17 C18 1.384(7)
C18 C19 1.371(7)
C18 H18 0.9300
C19 C20 1.375(8)
C19 H19 0.9300
C20 C21 1.369(8)
C20 H20 0.9300
C21 C22 1.371(7)
C21 H21 0.9300
C22 H22 0.9300
C23 C24 1.377(7)
C23 C28 1.387(7)
C24 C25 1.394(8)
C24 H24 0.9300
C25 C26 1.352(9)
C25 H25 0.9300
C26 C27 1.360(9)
C26 H26 0.9300
C27 C28 1.373(8)
C27 H27 0.9300
C28 H28 0.9300
C29 C34 1.371(7)
C29 C30 1.382(7)
C30 C31 1.383(8)
C30 H30 0.9300
C31 C32 1.377(9)
C31 H31 0.9300
C32 C33 1.381(9)
C32 H32 0.9300
C33 C34 1.384(8)
C33 H33 0.9300
C34 H34 0.9300
C35 C36 1.377(6)
C35 C38 1.505(6)
C35 H35 0.9800
C36 C37 1.437(6)
C36 C39 1.496(7)
C37 H37 0.9800
C38 H38A 0.9600
C38 H38B 0.9600
C38 H38C 0.9600
C39 C40 1.376(7)
C39 C44 1.378(7)
C40 C41 1.385(9)
C40 H40 0.9300
C41 C42 1.337(10)
C41 H41 0.9300
C42 C43 1.350(9)
C42 H42 0.9300
C43 C44 1.398(8)
C43 H43 0.9300
C44 H44 0.9300
C45 C50 1.333(8)
C45 C46 1.360(8)
C46 C47 1.364(11)
C46 H46 0.9300
C47 C48 1.312(15)
C47 H47 0.9300
C48 C49 1.352(17)
C48 H48 0.9300
C49 C50 1.439(13)
C49 H49 0.9300
C50 H50 0.9300
C51 C56 1.375(6)
C51 C52 1.397(7)
C52 C53 1.385(7)
C52 H52 0.9300
C53 C54 1.355(7)
C53 H53 0.9300
C54 C55 1.378(7)
C54 H54 0.9300
C55 C56 1.400(7)
C55 H55 0.9300
C56 H56 0.9300
C57 C62 1.356(7)
C57 C58 1.368(7)
C58 C59 1.424(8)
C58 H58 0.9300
C59 C60 1.358(9)
C59 H59 0.9300
C60 C61 1.332(9)
C60 H60 0.9300
C61 C62 1.405(7)
C61 H61 0.9300
C62 H62 0.9300
C63 C68 1.386(7)
C63 C64 1.395(7)
C64 C65 1.387(8)
C64 H64 0.9300
C65 C66 1.357(9)
C65 H65 0.9300
C66 C67 1.403(9)
C66 H66 0.9300
C67 C68 1.378(7)
C67 H67 0.9300
C68 H68 0.9300

loop_
_geom_torsion_atom_site_label_1
_geom_torsion_atom_site_label_2
_geom_torsion_atom_site_label_3
_geom_torsion_atom_site_label_4
_geom_torsion
C3 Pd1 P1 C23 -95.9(2)
C2 Pd1 P1 C23 -122.5(3)
C1 Pd1 P1 C23 -113.7(6)
I1 Pd1 P1 C23 80.0(2)
C3 Pd1 P1 C17 26.2(2)
C2 Pd1 P1 C17 -0.5(3)
C1 Pd1 P1 C17 8.4(6)
I1 Pd1 P1 C17 -157.9(2)
C3 Pd1 P1 C29 141.0(2)
C2 Pd1 P1 C29 114.3(3)
C1 Pd1 P1 C29 123.2(6)
I1 Pd1 P1 C29 -43.1(2)
C37 Pd2 P2 C57 115.4(2)
C36 Pd2 P2 C57 136.2(3)
C35 Pd2 P2 C57 92.9(6)
I2 Pd2 P2 C57 -59.8(2)
C37 Pd2 P2 C63 -123.2(2)
C36 Pd2 P2 C63 -102.4(3)
C35 Pd2 P2 C63 -145.7(6)
I2 Pd2 P2 C63 61.67(19)
C37 Pd2 P2 C51 -6.5(2)
C36 Pd2 P2 C51 14.3(3)
C35 Pd2 P2 C51 -29.0(6)
I2 Pd2 P2 C51 178.36(19)
C3 Pd1 C1 C2 -30.8(3)
P1 Pd1 C1 C2 -11.7(7)
I1 Pd1 C1 C2 154.8(3)
C3 Pd1 C1 C4 -147.3(5)
C2 Pd1 C1 C4 -116.4(6)
P1 Pd1 C1 C4 -128.1(5)
I1 Pd1 C1 C4 38.4(4)
C4 C1 C2 C3 171.0(5)
Pd1 C1 C2 C3 52.3(4)
C4 C1 C2 C5 1.5(8)
Pd1 C1 C2 C5 -117.2(5)
C4 C1 C2 Pd1 118.7(5)
C3 Pd1 C2 C1 131.4(5)
P1 Pd1 C2 C1 176.1(2)
I1 Pd1 C2 C1 -31.3(4)
P1 Pd1 C2 C3 44.8(3)
C1 Pd1 C2 C3 -131.4(5)
I1 Pd1 C2 C3 -162.7(2)
C3 Pd1 C2 C5 -109.8(5)
P1 Pd1 C2 C5 -65.0(4)
C1 Pd1 C2 C5 118.8(5)
I1 Pd1 C2 C5 87.5(4)
C1 C2 C3 S1 49.1(6)
C5 C2 C3 S1 -141.0(4)
Pd1 C2 C3 S1 106.7(4)
C1 C2 C3 Pd1 -57.5(4)
C5 C2 C3 Pd1 112.3(4)
O1 S1 C3 C2 176.1(4)
O2 S1 C3 C2 -52.9(5)
C11 S1 C3 C2 62.2(5)
O1 S1 C3 Pd1 -98.5(3)
O2 S1 C3 Pd1 32.5(3)
C11 S1 C3 Pd1 147.6(3)
P1 Pd1 C3 C2 -146.8(3)
C1 Pd1 C3 C2 28.4(3)
I1 Pd1 C3 C2 45.0(5)
C2 Pd1 C3 S1 -118.9(4)
P1 Pd1 C3 S1 94.3(2)
C1 Pd1 C3 S1 -90.5(3)
I1 Pd1 C3 S1 -73.9(5)
C1 C2 C5 C10 103.8(7)
C3 C2 C5 C10 -65.9(7)
Pd1 C2 C5 C10 11.1(7)
C1 C2 C5 C6 -79.3(7)
C3 C2 C5 C6 111.0(6)
Pd1 C2 C5 C6 -172.0(4)
C10 C5 C6 C7 -1.6(10)
C2 C5 C6 C7 -178.6(6)
C5 C6 C7 C8 1.9(12)
C6 C7 C8 C9 -1.8(13)
C7 C8 C9 C10 1.4(12)
C6 C5 C10 C9 1.2(10)
C2 C5 C10 C9 178.1(6)
C8 C9 C10 C5 -1.2(11)
O1 S1 C11 C12 146.7(5)
O2 S1 C11 C12 16.0(6)
C3 S1 C11 C12 -99.7(5)
O1 S1 C11 C16 -39.5(5)
O2 S1 C11 C16 -170.3(5)
C3 S1 C11 C16 74.0(5)
C16 C11 C12 C13 0.0(10)
S1 C11 C12 C13 173.8(6)
C11 C12 C13 C14 -0.3(14)
C12 C13 C14 C15 1.1(18)
C13 C14 C15 C16 -1.6(18)
C12 C11 C16 C15 -0.5(10)
S1 C11 C16 C15 -174.4(6)
C14 C15 C16 C11 1.3(13)
C23 P1 C17 C22 47.8(5)
C29 P1 C17 C22 158.0(5)
Pd1 P1 C17 C22 -80.6(5)
C23 P1 C17 C18 -136.5(5)
C29 P1 C17 C18 -26.3(5)
Pd1 P1 C17 C18 95.0(4)
C22 C17 C18 C19 -0.4(9)
P1 C17 C18 C19 -176.3(5)
C17 C18 C19 C20 0.3(10)
C18 C19 C20 C21 -0.8(10)
C19 C20 C21 C22 1.4(10)
C20 C21 C22 C17 -1.5(10)
C18 C17 C22 C21 1.0(8)
P1 C17 C22 C21 176.8(4)
C17 P1 C23 C24 -163.4(5)
C29 P1 C23 C24 89.0(5)
Pd1 P1 C23 C24 -37.9(5)
C17 P1 C23 C28 22.5(6)
C29 P1 C23 C28 -85.2(5)
Pd1 P1 C23 C28 147.9(5)
C28 C23 C24 C25 -0.6(9)
P1 C23 C24 C25 -175.1(5)
C23 C24 C25 C26 0.3(10)
C24 C25 C26 C27 -0.9(12)
C25 C26 C27 C28 1.8(12)
C26 C27 C28 C23 -2.2(11)
C24 C23 C28 C27 1.5(10)
P1 C23 C28 C27 175.7(5)
C23 P1 C29 C34 -150.7(5)
C17 P1 C29 C34 99.3(5)
Pd1 P1 C29 C34 -21.4(5)
C23 P1 C29 C30 34.3(5)
C17 P1 C29 C30 -75.8(5)
Pd1 P1 C29 C30 163.5(4)
C34 C29 C30 C31 -0.5(9)
P1 C29 C30 C31 174.7(5)
C29 C30 C31 C32 0.8(10)
C30 C31 C32 C33 0.3(11)
C31 C32 C33 C34 -1.8(10)
C30 C29 C34 C33 -1.0(9)
P1 C29 C34 C33 -176.2(4)
C32 C33 C34 C29 2.1(9)
C37 Pd2 C35 C36 32.1(3)
P2 Pd2 C35 C36 56.3(7)
I2 Pd2 C35 C36 -150.8(3)
C37 Pd2 C35 C38 149.5(5)
C36 Pd2 C35 C38 117.4(6)
P2 Pd2 C35 C38 173.7(3)
I2 Pd2 C35 C38 -33.4(5)
C38 C35 C36 C37 -176.0(5)
Pd2 C35 C36 C37 -53.7(4)
C38 C35 C36 C39 -4.2(8)
Pd2 C35 C36 C39 118.1(5)
C38 C35 C36 Pd2 -122.2(5)
C37 Pd2 C36 C35 -129.6(5)
P2 Pd2 C36 C35 -163.1(2)
I2 Pd2 C36 C35 36.2(4)
P2 Pd2 C36 C37 -33.5(4)
C35 Pd2 C36 C37 129.6(5)
I2 Pd2 C36 C37 165.8(2)
C37 Pd2 C36 C39 109.9(5)
P2 Pd2 C36 C39 76.4(4)
C35 Pd2 C36 C39 -120.6(5)
I2 Pd2 C36 C39 -84.3(4)
C35 C36 C37 S2 -46.3(6)
C39 C36 C37 S2 141.5(4)
Pd2 C36 C37 S2 -105.6(4)
C35 C36 C37 Pd2 59.3(4)
C39 C36 C37 Pd2 -112.9(4)
O3 S2 C37 C36 -164.6(4)
O4 S2 C37 C36 65.0(5)
C45 S2 C37 C36 -49.3(5)
O3 S2 C37 Pd2 110.8(3)
O4 S2 C37 Pd2 -19.6(4)
C45 S2 C37 Pd2 -133.9(3)
P2 Pd2 C37 C36 156.7(3)
C35 Pd2 C37 C36 -29.2(3)
I2 Pd2 C37 C36 -38.3(6)
C36 Pd2 C37 S2 119.3(4)
P2 Pd2 C37 S2 -84.0(2)
C35 Pd2 C37 S2 90.2(3)
I2 Pd2 C37 S2 81.0(5)
C35 C36 C39 C40 102.6(7)
C37 C36 C39 C40 -85.6(7)
Pd2 C36 C39 C40 -163.1(4)
C35 C36 C39 C44 -79.8(7)
C37 C36 C39 C44 92.0(6)
Pd2 C36 C39 C44 14.5(7)
C44 C39 C40 C41 -1.7(10)
C36 C39 C40 C41 176.0(6)
C39 C40 C41 C42 0.4(12)
C40 C41 C42 C43 1.4(14)
C41 C42 C43 C44 -2.0(13)
C40 C39 C44 C43 1.1(9)
C36 C39 C44 C43 -176.6(6)
C42 C43 C44 C39 0.8(11)
O3 S2 C45 C50 32.2(6)
O4 S2 C45 C50 162.6(5)
C37 S2 C45 C50 -81.3(6)
O3 S2 C45 C46 -149.6(5)
O4 S2 C45 C46 -19.2(6)
C37 S2 C45 C46 97.0(5)
C50 C45 C46 C47 3.5(11)
S2 C45 C46 C47 -174.7(7)
C45 C46 C47 C48 2.3(15)
C46 C47 C48 C49 -6(2)
C47 C48 C49 C50 4(2)
C46 C45 C50 C49 -5.4(12)
S2 C45 C50 C49 172.8(7)
C48 C49 C50 C45 1.8(16)
C57 P2 C51 C56 -12.1(5)
C63 P2 C51 C56 -124.9(5)
Pd2 P2 C51 C56 110.9(4)
C57 P2 C51 C52 169.1(4)
C63 P2 C51 C52 56.3(5)
Pd2 P2 C51 C52 -67.9(4)
C56 C51 C52 C53 0.0(8)
P2 C51 C52 C53 178.9(4)
C51 C52 C53 C54 -1.0(9)
C52 C53 C54 C55 0.8(9)
C53 C54 C55 C56 0.2(9)
C52 C51 C56 C55 1.0(8)
P2 C51 C56 C55 -177.8(4)
C54 C55 C56 C51 -1.2(9)
C63 P2 C57 C62 178.4(4)
C51 P2 C57 C62 70.1(5)
Pd2 P2 C57 C62 -56.0(5)
C63 P2 C57 C58 -6.8(6)
C51 P2 C57 C58 -115.1(5)
Pd2 P2 C57 C58 118.8(5)
C62 C57 C58 C59 0.9(10)
P2 C57 C58 C59 -173.8(6)
C57 C58 C59 C60 -3.7(12)
C58 C59 C60 C61 4.7(13)
C59 C60 C61 C62 -2.8(12)
C58 C57 C62 C61 0.9(9)
P2 C57 C62 C61 175.8(5)
C60 C61 C62 C57 -0.1(10)
C57 P2 C63 C68 118.8(4)
C51 P2 C63 C68 -128.3(5)
Pd2 P2 C63 C68 -3.9(5)
C57 P2 C63 C64 -66.5(5)
C51 P2 C63 C64 46.4(5)
Pd2 P2 C63 C64 170.9(4)
C68 C63 C64 C65 -3.1(9)
P2 C63 C64 C65 -178.0(4)
C63 C64 C65 C66 2.3(10)
C64 C65 C66 C67 -1.3(10)
C65 C66 C67 C68 1.1(10)
C66 C67 C68 C63 -1.9(9)
C64 C63 C68 C67 2.9(8)
P2 C63 C68 C67 177.7(4)
